data_2105935
loop_
_publ_author_name
'Allan, David R.'
'Bailey, Daniel'
'Bird, Nigel'
'Blake, Alexander J.'
'Champness, Neil R.'
'Huang, Deguang'
'Keane, Conal P.'
'McMaster, Jonathan'
'Prior, Timothy J.'
'Tidey, Jeremiah P.'
'Schr\"oder, Martin'

_publ_section_title
;
 High-pressure studies of palladium and platinum thioether macrocyclic
 dihalide complexes
;
_journal_coeditor_code XK5015
_journal_issue 3
_journal_name_full 'Acta Crystallographica Section B'
_journal_page_first 469
_journal_page_last 486
_journal_paper_doi 10.1107/S2052520614008786
_journal_volume 70
_journal_year 2014
_chemical_formula_moiety 'C6 H12 I2 Pt S3'
_chemical_formula_sum 'C6 H12 I2 Pt S3'
_chemical_formula_weight 629.23
_chemical_name_systematic
;
 ?
;
_space_group_crystal_system orthorhombic
_space_group_IT_number 19
_space_group_name_Hall 'P 2ac 2ab'
_space_group_name_H-M_alt 'P 21 21 21'
_symmetry_space_group_name_Hall 'P 2ac 2ab'
_symmetry_space_group_name_H-M 'P 21 21 21'
_atom_sites_solution_hydrogens geom
_atom_sites_solution_primary isomor
_atom_sites_solution_secondary difmap
_cell_angle_alpha 90.00
_cell_angle_beta 90.00
_cell_angle_gamma 90.00
_cell_formula_units_Z 4
_cell_length_a 7.1941(6)
_cell_length_b 11.5906(14)
_cell_length_c 12.362(16)
_cell_measurement_pressure 3800000
_cell_measurement_reflns_used 1774
_cell_measurement_temperature 296(2)
_cell_measurement_theta_max 29.3182
_cell_measurement_theta_min 2.7443
_cell_volume 1030.8(13)
_computing_cell_refinement
;
CrysAlisPro, Agilent Technologies,
Version 1.171.35.11 (release 16-05-2011 CrysAlis171 .NET)
(compiled May 16 2011,17:55:39)
;
_computing_data_collection
;
CrysAlisPro, Agilent Technologies,
Version 1.171.35.11 (release 16-05-2011 CrysAlis171 .NET)
(compiled May 16 2011,17:55:39)
;
_computing_data_reduction
;
CrysAlisPro, Agilent Technologies,
Version 1.171.35.11 (release 16-05-2011 CrysAlis171 .NET)
(compiled May 16 2011,17:55:39)
;
_computing_structure_refinement
;
SHELX, G.M. Sheldrick, Acta Cryst.
(2008). A64, 112-122
;
_diffrn_ambient_temperature 296(2)
_diffrn_measured_fraction_theta_full 0.266
_diffrn_measured_fraction_theta_max 0.240
_diffrn_measurement_device_type 'dtrek-CrysAlisPro-abstract goniometer imported rigaku-d*trek images'
_diffrn_measurement_method '\w scans'
_diffrn_radiation_monochromator 'silicon double crystal'
_diffrn_radiation_source 'Diamond Light Source Beamline I19'
_diffrn_radiation_type synchrotron
_diffrn_radiation_wavelength 0.6889
_diffrn_reflns_av_R_equivalents 0.153
_diffrn_reflns_limit_h_max 9
_diffrn_reflns_limit_h_min -10
_diffrn_reflns_limit_k_max 15
_diffrn_reflns_limit_k_min -13
_diffrn_reflns_limit_l_max 5
_diffrn_reflns_limit_l_min -5
_diffrn_reflns_number 2612
_diffrn_reflns_theta_full 27.50
_diffrn_reflns_theta_max 29.06
_diffrn_reflns_theta_min 3.23
_exptl_absorpt_coefficient_mu 20.153
_exptl_absorpt_correction_T_max 1.00000
_exptl_absorpt_correction_T_min 0.73394
_exptl_absorpt_correction_type multi-scan
_exptl_absorpt_process_details
;
CrysAlisPro, Agilent Technologies,
Version 1.171.35.11 (release 16-05-2011 CrysAlis171 .NET)
(compiled May 16 2011,17:55:39)
Empirical absorption correction using spherical harmonics,
 implemented in SCALE3 ABSPACK scaling algorithm.
;
_exptl_crystal_colour orange
_exptl_crystal_density_diffrn 4.055
_exptl_crystal_density_method 'not measured'
_exptl_crystal_description 'parallelogram plate'
_exptl_crystal_F_000 1120
_exptl_crystal_size_max 0.11
_exptl_crystal_size_mid 0.05
_exptl_crystal_size_min 0.02
_refine_diff_density_max 1.83
_refine_diff_density_min -2.05
_refine_ls_abs_structure_details 'Flack H D (1983), Acta Cryst. A39, 876-881'
_refine_ls_abs_structure_Flack 0.78(5)
_refine_ls_extinction_coef 0.011(2)
_refine_ls_extinction_expression Fc^*^=kFc[1+0.001xFc^2^\l^3^/sin(2\q)]^-1/4^
_refine_ls_extinction_method SHELXL
_refine_ls_goodness_of_fit_ref 1.11
_refine_ls_hydrogen_treatment constr
_refine_ls_matrix_type full
_refine_ls_number_parameters 111
_refine_ls_number_reflns 649
_refine_ls_number_restraints 103
_refine_ls_restrained_S_all 1.04
_refine_ls_R_factor_all 0.0892
_refine_ls_R_factor_gt 0.0725
_refine_ls_shift/su_max 0.000
_refine_ls_shift/su_mean 0.000
_refine_ls_structure_factor_coef Fsqd
_refine_ls_weighting_details 'calc w=1/[\s^2^(Fo^2^)+(0.111P)^2^+19.718P] where P=(Fo^2^+2Fc^2^)/3'
_refine_ls_weighting_scheme calc
_refine_ls_wR_factor_gt 0.173
_refine_ls_wR_factor_ref 0.200
_reflns_number_gt 537
_reflns_number_total 649
_reflns_threshold_expression >2sigma(I)
_cod_data_source_file xk5015sup1.cif
_cod_data_source_block cmpd_6_38.0_kbar
_cod_database_code 2105935
_cod_database_fobs_code 2105935

loop_
_space_group_symop_id
_space_group_symop_operation_xyz
1 'x, y, z'
2 '-x+1/2, -y, z+1/2'
3 '-x, y+1/2, -z+1/2'
4 'x+1/2, -y+1/2, -z'

loop_
_atom_site_type_symbol
_atom_site_label
_atom_site_fract_x
_atom_site_fract_y
_atom_site_fract_z
_atom_site_U_iso_or_equiv
_atom_site_adp_type
_atom_site_calc_flag
_atom_site_refinement_flags
_atom_site_occupancy
_atom_site_symmetry_multiplicity
Pt Pt1 0.89962(18) 0.12578(14) 0.6123(4) 0.025(2) Uani d DU 1 1
I I1 0.7244(5) 0.2533(3) 0.7482(11) 0.050(3) Uani d U 1 1
I I2 1.1624(4) 0.0732(3) 0.7472(10) 0.039(3) Uani d U 1 1
S S1 0.6813(15) -0.0989(10) 0.615(3) 0.029(4) Uani d DU 1 1
S S4 0.6815(11) 0.1805(8) 0.494(2) 0.024(3) Uani d DU 1 1
S S7 1.0444(11) 0.0294(10) 0.4799(19) 0.023(3) Uani d DU 1 1
C C2 0.519(5) -0.047(2) 0.513(4) 0.027(5) Uani d DU 1 1
H H2A 0.5606 -0.0762 0.4438 0.032 Uiso calc R 1 1
H H2B 0.3993 -0.0832 0.5278 0.032 Uiso calc R 1 1
C C3 0.486(3) 0.081(2) 0.502(10) 0.027(4) Uani d DU 1 1
H H3A 0.4098 0.1053 0.5623 0.032 Uiso calc R 1 1
H H3B 0.4124 0.0926 0.4368 0.032 Uiso calc R 1 1
C C5 0.776(5) 0.143(3) 0.362(3) 0.026(4) Uani d DU 1 1
H H5A 0.6730 0.1301 0.3131 0.031 Uiso calc R 1 1
H H5B 0.8447 0.2093 0.3352 0.031 Uiso calc R 1 1
C C6 0.903(5) 0.039(3) 0.358(3) 0.025(4) Uani d DU 1 1
H H6A 0.9830 0.0438 0.2954 0.030 Uiso calc R 1 1
H H6B 0.8283 -0.0307 0.3515 0.030 Uiso calc R 1 1
C C8 1.037(4) -0.1270(13) 0.481(6) 0.025(4) Uani d DU 1 1
H H8A 1.0317 -0.1555 0.4071 0.030 Uiso calc R 1 1
H H8B 1.1500 -0.1567 0.5139 0.030 Uiso calc R 1 1
C C9 0.870(5) -0.170(3) 0.543(6) 0.027(5) Uani d DU 1 1
H H9A 0.9227 -0.2211 0.5971 0.032 Uiso calc R 1 1
H H9B 0.8063 -0.2195 0.4923 0.032 Uiso calc R 1 1

loop_
_atom_site_aniso_label
_atom_site_aniso_U_11
_atom_site_aniso_U_22
_atom_site_aniso_U_33
_atom_site_aniso_U_12
_atom_site_aniso_U_13
_atom_site_aniso_U_23
Pt1 0.0185(8) 0.0195(10) 0.037(6) -0.0016(5) 0.0000(11) -0.0030(16)
I1 0.055(2) 0.046(2) 0.050(9) 0.0090(14) 0.004(4) -0.020(4)
I2 0.0333(14) 0.0453(18) 0.037(8) 0.0017(11) -0.010(2) -0.008(4)
S1 0.029(3) 0.025(3) 0.033(13) -0.005(2) 0.000(5) 0.012(4)
S4 0.017(3) 0.020(4) 0.037(8) 0.000(2) 0.006(4) 0.007(5)
S7 0.019(3) 0.018(4) 0.031(8) 0.001(2) 0.000(4) 0.005(5)
C2 0.020(6) 0.024(5) 0.036(13) -0.006(4) -0.001(6) 0.007(7)
C3 0.016(5) 0.025(6) 0.039(12) -0.002(4) 0.000(5) 0.006(8)
C5 0.022(7) 0.020(8) 0.035(7) 0.007(5) 0.004(6) 0.009(7)
C6 0.026(7) 0.018(7) 0.031(8) 0.007(6) -0.002(6) 0.006(7)
C8 0.026(6) 0.018(4) 0.031(11) 0.008(5) -0.006(7) 0.004(6)
C9 0.031(6) 0.016(4) 0.033(13) -0.001(5) -0.008(7) 0.007(6)

loop_
_atom_type_symbol
_atom_type_description
_atom_type_scat_dispersion_real
_atom_type_scat_dispersion_imag
_atom_type_scat_source
C C 0.0032 0.0015 'International Tables Vol C Tables 4.2.6.8 and 6.1.1.4'
H H 0.0000 0.0000 'International Tables Vol C Tables 4.2.6.8 and 6.1.1.4'
S S 0.1181 0.1169 'International Tables Vol C Tables 4.2.6.8 and 6.1.1.4'
Pt Pt -1.3879 8.1780 'International Tables Vol C Tables 4.2.6.8 and 6.1.1.4'
I I -0.4624 1.7349 'International Tables Vol C Tables 4.2.6.8 and 6.1.1.4'

loop_
_geom_angle_atom_site_label_1
_geom_angle_atom_site_label_2
_geom_angle_atom_site_label_3
_geom_angle_site_symmetry_1
_geom_angle_site_symmetry_3
_geom_angle
I1 Pt1 I2 . . 94.1(4)
I1 Pt1 S1 . . 103.4(5)
I1 Pt1 S4 . 4_556 99.8(3)
I2 Pt1 S1 . . 99.6(5)
I2 Pt1 S4 . 4_556 88.2(4)
S1 Pt1 S4 . 4_556 154.8(7)
S4 Pt1 I1 . . 85.4(6)
S4 Pt1 I2 . . 176.8(3)
S4 Pt1 S1 . . 83.6(5)
S4 Pt1 S4 . 4_556 88.74(17)
S4 Pt1 S7 . . 89.5(8)
S7 Pt1 I1 . . 173.6(5)
S7 Pt1 I2 . . 90.8(5)
S7 Pt1 S1 . . 79.7(6)
S7 Pt1 S4 . 4_556 76.2(4)
Pt1 I1 I2 . 3_756 117.8(3)
Pt1 I1 I2 . 1_455 99.8(2)
I2 I1 I2 3_756 1_455 129.70(10)
C2 S1 Pt1 . . 92.5(12)
C9 S1 Pt1 . . 89.7(14)
C9 S1 C2 . . 107(3)
C3 S4 Pt1 . . 109(3)
C3 S4 C5 . . 101(4)
C5 S4 Pt1 . . 104.8(14)
C6 S7 Pt1 . . 108.3(12)
C8 S7 Pt1 . . 119(2)
C8 S7 C6 . . 93(3)
S1 C2 H2A . . 107.5
S1 C2 H2B . . 107.5
H2A C2 H2B . . 107.0
C3 C2 S1 . . 119(5)
C3 C2 H2A . . 107.5
C3 C2 H2B . . 107.5
S4 C3 H3A . . 107.2
S4 C3 H3B . . 107.2
C2 C3 S4 . . 121(2)
C2 C3 H3A . . 107.2
C2 C3 H3B . . 107.2
H3A C3 H3B . . 106.8
S4 C5 H5A . . 108.2
S4 C5 H5B . . 108.2
H5A C5 H5B . . 107.4
C6 C5 S4 . . 116(2)
C6 C5 H5A . . 108.2
C6 C5 H5B . . 108.2
S7 C6 H6A . . 109.4
S7 C6 H6B . . 109.4
C5 C6 S7 . . 111(2)
C5 C6 H6A . . 109.4
C5 C6 H6B . . 109.4
H6A C6 H6B . . 108.0
S7 C8 H8A . . 109.5
S7 C8 H8B . . 109.5
H8A C8 H8B . . 108.1
C9 C8 S7 . . 111(3)
C9 C8 H8A . . 109.5
C9 C8 H8B . . 109.5
S1 C9 H9A . . 103.7
S1 C9 H9B . . 103.7
C8 C9 S1 . . 134(3)
C8 C9 H9A . . 103.7
C8 C9 H9B . . 103.7
H9A C9 H9B . . 105.3

loop_
_geom_bond_atom_site_label_1
_geom_bond_atom_site_label_2
_geom_bond_site_symmetry_2
_geom_bond_distance
Pt1 I1 . 2.568(10)
Pt1 I2 . 2.594(9)
Pt1 S1 . 3.041(11)
Pt1 S4 4_556 3.300(12)
Pt1 S4 . 2.235(17)
Pt1 S7 . 2.239(17)
I1 I2 3_756 3.796(5)
I1 I2 1_455 4.551(5)
S1 C2 . 1.821(10)
S1 C9 . 1.816(10)
S4 C3 . 1.817(10)
S4 C5 . 1.819(10)
S7 C6 . 1.818(10)
S7 C8 . 1.814(10)
C2 H2A . 0.9700
C2 H2B . 0.9700
C2 C3 . 1.517(10)
C3 H3A . 0.9700
C3 H3B . 0.9700
C5 H5A . 0.9700
C5 H5B . 0.9700
C5 C6 . 1.519(10)
C6 H6A . 0.9700
C6 H6B . 0.9700
C8 H8A . 0.9700
C8 H8B . 0.9700
C8 C9 . 1.516(10)
C9 H9A . 0.9700
C9 H9B . 0.9700

loop_
_geom_torsion_atom_site_label_1
_geom_torsion_atom_site_label_2
_geom_torsion_atom_site_label_3
_geom_torsion_atom_site_label_4
_geom_torsion_site_symmetry_1
_geom_torsion_site_symmetry_4
_geom_torsion
Pt1 S1 C2 C3 . . -26(5)
Pt1 S1 C9 C8 . . -15(7)
Pt1 S4 C3 C2 . . -41(10)
Pt1 S4 C5 C6 . . 31(3)
Pt1 S7 C6 C5 . . 23(3)
Pt1 S7 C8 C9 . . 24(5)
I1 Pt1 S1 C2 . . 86.4(17)
I1 Pt1 S1 C9 . . -167(2)
I1 Pt1 S4 C3 . . -89(3)
I1 Pt1 S4 C5 . . 164.2(13)
I1 Pt1 S7 C6 . . -41(3)
I1 Pt1 S7 C8 . . -144(3)
I2 Pt1 I1 I2 . 3_756 91.9(4)
I2 Pt1 I1 I2 . 1_455 -122.6(3)
I2 Pt1 S1 C2 . . -177.0(17)
I2 Pt1 S1 C9 . . -70(2)
I2 Pt1 S4 C3 . . -170(11)
I2 Pt1 S4 C5 . . 83(11)
I2 Pt1 S7 C6 . . 179.0(15)
I2 Pt1 S7 C8 . . 75(2)
S1 Pt1 I1 I2 . 3_756 -167.1(6)
S1 Pt1 I1 I2 . 1_455 -21.6(6)
S1 Pt1 S4 C3 . . 15(3)
S1 Pt1 S4 C5 . . -91.8(14)
S1 Pt1 S7 C6 . . 79.3(16)
S1 Pt1 S7 C8 . . -25(2)
S1 C2 C3 S4 . . 48(10)
S4 Pt1 I1 I2 4_556 3_756 3.0(5)
S4 Pt1 I1 I2 . 3_756 -84.9(5)
S4 Pt1 I1 I2 . 1_455 60.6(3)
S4 Pt1 I1 I2 4_556 1_455 148.5(4)
S4 Pt1 S1 C2 . . 2.7(18)
S4 Pt1 S1 C2 4_556 . -70(2)
S4 Pt1 S1 C9 . . 110(2)
S4 Pt1 S1 C9 4_556 . 36(3)
S4 Pt1 S4 C3 4_556 . 171(3)
S4 Pt1 S4 C5 4_556 . 64.2(13)
S4 Pt1 S7 C6 . . -4.2(16)
S4 Pt1 S7 C6 4_556 . -93.1(16)
S4 Pt1 S7 C8 4_556 . 163(2)
S4 Pt1 S7 C8 . . -108(2)
S4 C5 C6 S7 . . -36(4)
S7 Pt1 I1 I2 . 1_455 97(2)
S7 Pt1 I1 I2 . 3_756 -48(3)
S7 Pt1 S1 C2 . . -87.9(18)
S7 Pt1 S1 C9 . . 19(2)
S7 Pt1 S4 C3 . . 95(3)
S7 Pt1 S4 C5 . . -12.1(13)
S7 C8 C9 S1 . . 0(9)
C2 S1 C9 C8 . . 77(7)
C3 S4 C5 C6 . . -82(4)
C5 S4 C3 C2 . . 69(9)
C6 S7 C8 C9 . . -89(5)
C8 S7 C6 C5 . . 145(3)
C9 S1 C2 C3 . . -116(5)
